data_8102514
loop_
_publ_author_name
'Fa-You Tang'
'Mei-Yu Cai'
'Ping Li'

_publ_section_title
;
 Crystal structure of diaqua-(2,4-dinitroimidazolato)strontium(II),
 Sr(H2O)2(C3HN4O4)
;
_journal_issue 4
_journal_name_full 'Zeitschrift f\"ur Kristallographie - New Crystal Structures'
_journal_page_first 563
_journal_volume 224
_journal_year 2009
_chemical_formula_sum 'C6 H10 N8 O12 Sr'
_chemical_formula_weight 473.84
_space_group_IT_number 15
_symmetry_cell_setting monoclinic
_symmetry_space_group_name_Hall '-C 2yc'
_symmetry_space_group_name_H-M 'C 1 2/c 1'
_atom_sites_solution_hydrogens geom
_atom_sites_solution_primary direct
_atom_sites_solution_secondary difmap
_audit_creation_method SHELXL-97
_cell_angle_alpha 90.00
_cell_angle_beta 110.879(3)
_cell_angle_gamma 90.00
_cell_formula_units_Z 4
_cell_length_a 16.778(6)
_cell_length_b 6.395(2)
_cell_length_c 15.241(5)
_cell_measurement_temperature 296(2)
_cell_volume 1527.9(9)
_computing_cell_refinement 'SMART (Bruker, 2001)'
_computing_data_collection 'SMART (Bruker, 2001)'
_computing_data_reduction SMART
_computing_molecular_graphics 'SHELXTL (Bruker, 2001)'
_computing_publication_material 'Bruker SHELXTL'
_computing_structure_refinement 'SHELXL-97 (Sheldrick, 1997)'
_computing_structure_solution 'SHELXS-97 (Sheldrick, 1990)'
_diffrn_ambient_temperature 296(2)
_diffrn_measured_fraction_theta_full 0.999
_diffrn_measured_fraction_theta_max 0.999
_diffrn_measurement_device_type 'CCD area detector'
_diffrn_measurement_method 'phi and omega scans'
_diffrn_radiation_monochromator graphite
_diffrn_radiation_source 'fine-focus sealed tube'
_diffrn_radiation_type MoK\a
_diffrn_radiation_wavelength 0.71073
_diffrn_reflns_av_R_equivalents 0.0287
_diffrn_reflns_av_sigmaI/netI 0.0250
_diffrn_reflns_limit_h_max 20
_diffrn_reflns_limit_h_min -20
_diffrn_reflns_limit_k_max 7
_diffrn_reflns_limit_k_min -7
_diffrn_reflns_limit_l_max 18
_diffrn_reflns_limit_l_min -18
_diffrn_reflns_number 5529
_diffrn_reflns_theta_full 25.49
_diffrn_reflns_theta_max 25.49
_diffrn_reflns_theta_min 2.60
_exptl_absorpt_coefficient_mu 3.619
_exptl_absorpt_correction_T_max 0.4649
_exptl_absorpt_correction_T_min 0.3478
_exptl_absorpt_correction_type multi-scan
_exptl_absorpt_process_details sadabs
_exptl_crystal_colour yellow
_exptl_crystal_density_diffrn 2.060
_exptl_crystal_density_method 'not measured'
_exptl_crystal_description block
_exptl_crystal_F_000 944
_exptl_crystal_size_max 0.37
_exptl_crystal_size_mid 0.32
_exptl_crystal_size_min 0.25
_refine_diff_density_max 0.254
_refine_diff_density_min -0.456
_refine_diff_density_rms 0.090
_refine_ls_extinction_method none
_refine_ls_goodness_of_fit_ref 1.158
_refine_ls_hydrogen_treatment constr
_refine_ls_matrix_type full
_refine_ls_number_parameters 123
_refine_ls_number_reflns 1416
_refine_ls_number_restraints 0
_refine_ls_restrained_S_all 1.158
_refine_ls_R_factor_all 0.0269
_refine_ls_R_factor_gt 0.0239
_refine_ls_shift/su_max 0.000
_refine_ls_shift/su_mean 0.000
_refine_ls_structure_factor_coef Fsqd
_refine_ls_weighting_details 'calc w=1/[\s^2^(Fo^2^)+(0.0310P)^2^+0.6972P] where P=(Fo^2^+2Fc^2^)/3'
_refine_ls_weighting_scheme calc
_refine_ls_wR_factor_gt 0.0581
_refine_ls_wR_factor_ref 0.0594
_reflns_number_gt 1326
_reflns_number_total 1416
_reflns_threshold_expression >2sigma(I)
_cod_data_source_file 1267-2713.cff
_cod_data_source_block b
_cod_depositor_comments
;
The following automatic conversions were performed:
'_symmetry_cell_setting' value 'Monoclinic' changed to 'monoclinic'
according to '/home/saulius/struct/CIF-dictionaries/cif_core.dic'
dictionary named 'cif_core.dic' version 2.4.1 from 2010-06-29.

Automatic conversion script
Id: cif_fix_enum 1555 2011-01-17 13:19:09Z saulius 
;
_cod_original_sg_symbol_H-M C2/c
_cod_database_code 8102514

loop_
_symmetry_equiv_pos_as_xyz
'x, y, z'
'-x, y, -z+1/2'
'x+1/2, y+1/2, z'
'-x+1/2, y+1/2, -z+1/2'
'-x, -y, -z'
'x, -y, z-1/2'
'-x+1/2, -y+1/2, -z'
'x+1/2, -y+1/2, z-1/2'

loop_
_atom_site_label
_atom_site_type_symbol
_atom_site_fract_x
_atom_site_fract_y
_atom_site_fract_z
_atom_site_U_iso_or_equiv
_atom_site_adp_type
_atom_site_occupancy
_atom_site_symmetry_multiplicity
_atom_site_calc_flag
_atom_site_refinement_flags
_atom_site_disorder_assembly
_atom_site_disorder_group
Sr1 Sr 0.5000 0.33374(4) 0.2500 0.01818(11) Uani 1 2 d S . .
O1 O 0.41275(12) 0.3654(3) 0.02286(15) 0.0387(5) Uani 1 1 d . . .
O2 O 0.29803(12) 0.4447(3) -0.09403(12) 0.0361(5) Uani 1 1 d . . .
O3 O 0.11751(12) 0.6631(3) 0.18521(13) 0.0360(5) Uani 1 1 d . . .
O4 O 0.06566(12) 0.6662(3) 0.03344(15) 0.0508(6) Uani 1 1 d . . .
O5 O 0.42046(11) -0.0124(3) 0.16072(11) 0.0296(4) Uani 1 1 d . . .
H1W H 0.3857 -0.0144 0.1061 0.044 Uiso 1 1 d R . .
H2W H 0.3981 -0.0478 0.1986 0.044 Uiso 1 1 d R . .
O6 O 0.53648(12) 0.6572(3) 0.16470(12) 0.0336(4) Uani 1 1 d . . .
H3W H 0.5521 0.6482 0.1187 0.050 Uiso 1 1 d R . .
H4W H 0.5006 0.7511 0.1568 0.050 Uiso 1 1 d R . .
N1 N 0.33927(12) 0.4746(3) 0.14792(13) 0.0236(4) Uani 1 1 d . . .
N2 N 0.21460(12) 0.5294(3) 0.02350(13) 0.0182(4) Uani 1 1 d . . .
N3 N 0.33820(13) 0.4252(3) -0.00982(14) 0.0233(4) Uani 1 1 d . . .
N4 N 0.12375(13) 0.6340(3) 0.10715(15) 0.0241(5) Uani 1 1 d . . .
C1 C 0.29614(14) 0.4766(3) 0.05475(15) 0.0181(5) Uani 1 1 d . . .
C2 C 0.27864(15) 0.5341(4) 0.18192(16) 0.0247(5) Uani 1 1 d . . .
H2 H 0.2859 0.5512 0.2449 0.030 Uiso 1 1 calc R . .
C3 C 0.20404(14) 0.5647(4) 0.10642(15) 0.0187(5) Uani 1 1 d . . .

loop_
_atom_site_aniso_label
_atom_site_aniso_U_11
_atom_site_aniso_U_22
_atom_site_aniso_U_33
_atom_site_aniso_U_23
_atom_site_aniso_U_13
_atom_site_aniso_U_12
Sr1 0.01213(17) 0.01980(17) 0.02261(18) 0.000 0.00621(12) 0.000
O1 0.0242(10) 0.0433(12) 0.0560(13) -0.0053(9) 0.0232(10) 0.0050(8)
O2 0.0489(12) 0.0433(12) 0.0215(10) -0.0012(8) 0.0191(9) 0.0000(9)
O3 0.0350(11) 0.0457(12) 0.0366(11) -0.0051(9) 0.0241(9) 0.0049(9)
O4 0.0230(11) 0.0858(17) 0.0379(12) 0.0038(11) 0.0041(9) 0.0228(11)
O5 0.0295(10) 0.0357(10) 0.0202(9) -0.0029(7) 0.0046(7) -0.0009(8)
O6 0.0333(10) 0.0375(11) 0.0313(10) 0.0089(8) 0.0133(8) 0.0074(8)
N1 0.0174(10) 0.0335(11) 0.0173(10) 0.0004(8) 0.0029(8) 0.0048(8)
N2 0.0164(10) 0.0199(10) 0.0182(9) -0.0004(7) 0.0060(8) 0.0017(8)
N3 0.0245(11) 0.0198(10) 0.0310(12) -0.0024(9) 0.0165(9) -0.0011(8)
N4 0.0202(11) 0.0238(11) 0.0302(12) -0.0011(8) 0.0114(9) 0.0015(8)
C1 0.0183(12) 0.0177(11) 0.0196(11) -0.0007(9) 0.0083(9) 0.0003(9)
C2 0.0214(12) 0.0369(14) 0.0156(11) -0.0002(10) 0.0063(10) 0.0045(10)
C3 0.0166(12) 0.0197(12) 0.0219(12) -0.0010(9) 0.0095(9) 0.0013(9)

loop_
_atom_type_symbol
_atom_type_description
_atom_type_scat_dispersion_real
_atom_type_scat_dispersion_imag
_atom_type_scat_source
C C 0.0033 0.0016 'International Tables Vol C Tables 4.2.6.8 and 6.1.1.4'
H H 0.0000 0.0000 'International Tables Vol C Tables 4.2.6.8 and 6.1.1.4'
N N 0.0061 0.0033 'International Tables Vol C Tables 4.2.6.8 and 6.1.1.4'
O O 0.0106 0.0060 'International Tables Vol C Tables 4.2.6.8 and 6.1.1.4'
Sr Sr -1.5307 3.2498 'International Tables Vol C Tables 4.2.6.8 and 6.1.1.4'

loop_
_geom_angle_atom_site_label_1
_geom_angle_atom_site_label_2
_geom_angle_atom_site_label_3
_geom_angle
_geom_angle_site_symmetry_1
_geom_angle_site_symmetry_3
_geom_angle_publ_flag
O6 Sr1 O6 76.23(8) . 2_655 ?
O6 Sr1 O5 123.93(6) . . ?
O6 Sr1 O5 137.44(6) 2_655 . ?
O6 Sr1 O5 137.44(6) . 2_655 ?
O6 Sr1 O5 123.93(6) 2_655 2_655 ?
O5 Sr1 O5 69.28(8) . 2_655 ?
O6 Sr1 O3 79.04(6) . 3_545 ?
O6 Sr1 O3 145.04(6) 2_655 3_545 ?
O5 Sr1 O3 77.29(6) . 3_545 ?
O5 Sr1 O3 64.01(6) 2_655 3_545 ?
O6 Sr1 O3 145.04(6) . 4_545 ?
O6 Sr1 O3 79.04(6) 2_655 4_545 ?
O5 Sr1 O3 64.01(6) . 4_545 ?
O5 Sr1 O3 77.29(6) 2_655 4_545 ?
O3 Sr1 O3 132.84(8) 3_545 4_545 ?
O6 Sr1 N1 70.54(6) . 2_655 ?
O6 Sr1 N1 79.40(6) 2_655 2_655 ?
O5 Sr1 N1 140.16(6) . 2_655 ?
O5 Sr1 N1 76.87(6) 2_655 2_655 ?
O3 Sr1 N1 69.22(6) 3_545 2_655 ?
O3 Sr1 N1 128.15(6) 4_545 2_655 ?
O6 Sr1 N1 79.40(6) . . ?
O6 Sr1 N1 70.54(6) 2_655 . ?
O5 Sr1 N1 76.87(6) . . ?
O5 Sr1 N1 140.16(6) 2_655 . ?
O3 Sr1 N1 128.15(6) 3_545 . ?
O3 Sr1 N1 69.22(6) 4_545 . ?
N1 Sr1 N1 141.63(9) 2_655 . ?
O6 Sr1 O1 61.30(5) . . ?
O6 Sr1 O1 112.46(5) 2_655 . ?
O5 Sr1 O1 63.80(5) . . ?
O5 Sr1 O1 122.97(5) 2_655 . ?
O3 Sr1 O1 75.43(5) 3_545 . ?
O3 Sr1 O1 107.54(6) 4_545 . ?
N1 Sr1 O1 124.25(5) 2_655 . ?
N1 Sr1 O1 52.86(5) . . ?
O6 Sr1 O1 112.46(5) . 2_655 ?
O6 Sr1 O1 61.30(5) 2_655 2_655 ?
O5 Sr1 O1 122.97(5) . 2_655 ?
O5 Sr1 O1 63.80(5) 2_655 2_655 ?
O3 Sr1 O1 107.54(6) 3_545 2_655 ?
O3 Sr1 O1 75.43(5) 4_545 2_655 ?
N1 Sr1 O1 52.86(5) 2_655 2_655 ?
N1 Sr1 O1 124.25(5) . 2_655 ?
O1 Sr1 O1 172.85(7) . 2_655 ?
O6 Sr1 H2W 137.9 . . ?
O6 Sr1 H2W 124.9 2_655 . ?
O5 Sr1 H2W 16.2 . . ?
O5 Sr1 H2W 65.5 2_655 . ?
O3 Sr1 H2W 89.9 3_545 . ?
O3 Sr1 H2W 48.2 4_545 . ?
N1 Sr1 H2W 142.2 2_655 . ?
N1 Sr1 H2W 76.0 . . ?
O1 Sr1 H2W 76.6 . . ?
O1 Sr1 H2W 109.7 2_655 . ?
N3 O1 Sr1 117.23(14) . . ?
N4 O3 Sr1 136.35(15) . 3_455 ?
Sr1 O5 H1W 124.4 . . ?
Sr1 O5 H2W 98.0 . . ?
H1W O5 H2W 111.5 . . ?
Sr1 O6 H3W 124.1 . . ?
Sr1 O6 H4W 110.9 . . ?
H3W O6 H4W 110.9 . . ?
C1 N1 C2 101.95(18) . . ?
C1 N1 Sr1 130.77(15) . . ?
C2 N1 Sr1 126.72(15) . . ?
C1 N2 C3 99.72(18) . . ?
O2 N3 O1 123.8(2) . . ?
O2 N3 C1 118.2(2) . . ?
O1 N3 C1 118.0(2) . . ?
O4 N4 O3 123.1(2) . . ?
O4 N4 C3 119.7(2) . . ?
O3 N4 C3 117.2(2) . . ?
N2 C1 N1 118.8(2) . . ?
N2 C1 N3 120.6(2) . . ?
N1 C1 N3 120.6(2) . . ?
N1 C2 C3 107.7(2) . . ?
N1 C2 H2 126.2 . . ?
C3 C2 H2 126.2 . . ?
N2 C3 C2 111.9(2) . . ?
N2 C3 N4 119.87(19) . . ?
C2 C3 N4 128.2(2) . . ?

loop_
_geom_bond_atom_site_label_1
_geom_bond_atom_site_label_2
_geom_bond_distance
_geom_bond_site_symmetry_2
_geom_bond_publ_flag
Sr1 O6 2.6287(18) . ?
Sr1 O6 2.6287(18) 2_655 ?
Sr1 O5 2.6903(18) . ?
Sr1 O5 2.6903(18) 2_655 ?
Sr1 O3 2.7277(18) 3_545 ?
Sr1 O3 2.7277(18) 4_545 ?
Sr1 N1 2.741(2) 2_655 ?
Sr1 N1 2.741(2) . ?
Sr1 O1 3.249(2) . ?
Sr1 O1 3.249(2) 2_655 ?
Sr1 H2W 2.9215 . ?
O1 N3 1.231(3) . ?
O2 N3 1.225(3) . ?
O3 N4 1.245(3) . ?
O3 Sr1 2.7277(18) 3_455 ?
O4 N4 1.214(3) . ?
O5 H1W 0.8289 . ?
O5 H2W 0.8238 . ?
O6 H3W 0.8337 . ?
O6 H4W 0.8284 . ?
N1 C1 1.344(3) . ?
N1 C2 1.350(3) . ?
N2 C1 1.322(3) . ?
N2 C3 1.356(3) . ?
N3 C1 1.439(3) . ?
N4 C3 1.422(3) . ?
C2 C3 1.379(3) . ?
C2 H2 0.9300 . ?

loop_
_geom_hbond_atom_site_label_D
_geom_hbond_atom_site_label_H
_geom_hbond_atom_site_label_A
_geom_hbond_distance_DH
_geom_hbond_distance_HA
_geom_hbond_distance_DA
_geom_hbond_angle_DHA
_geom_hbond_site_symmetry_A
O5 H2W O6 0.82 2.73 3.271(3) 124.3 2_645
O5 H2W O3 0.82 2.31 2.872(3) 125.4 4_545
O6 H4W O5 0.83 2.04 2.859(3) 170.6 1_565
O6 H3W O1 0.83 2.43 3.264(3) 175.6 5_665
O5 H1W N2 0.83 2.09 2.915(2) 172.0 7

loop_
_geom_torsion_atom_site_label_1
_geom_torsion_atom_site_label_2
_geom_torsion_atom_site_label_3
_geom_torsion_atom_site_label_4
_geom_torsion
_geom_torsion_site_symmetry_1
_geom_torsion_site_symmetry_2
_geom_torsion_site_symmetry_3
_geom_torsion_site_symmetry_4
_geom_torsion_publ_flag
O6 Sr1 O1 N3 -101.64(17) . . . . ?
O6 Sr1 O1 N3 -42.97(17) 2_655 . . . ?
O5 Sr1 O1 N3 90.25(17) . . . . ?
O5 Sr1 O1 N3 128.13(15) 2_655 . . . ?
O3 Sr1 O1 N3 173.04(17) 3_545 . . . ?
O3 Sr1 O1 N3 42.15(17) 4_545 . . . ?
N1 Sr1 O1 N3 -135.31(16) 2_655 . . . ?
N1 Sr1 O1 N3 -2.92(15) . . . . ?
O1 Sr1 O1 N3 -71.47(16) 2_655 . . . ?
O6 Sr1 N1 C1 68.1(2) . . . . ?
O6 Sr1 N1 C1 147.1(2) 2_655 . . . ?
O5 Sr1 N1 C1 -60.7(2) . . . . ?
O5 Sr1 N1 C1 -92.9(2) 2_655 . . . ?
O3 Sr1 N1 C1 1.2(2) 3_545 . . . ?
O3 Sr1 N1 C1 -127.6(2) 4_545 . . . ?
N1 Sr1 N1 C1 106.6(2) 2_655 . . . ?
O1 Sr1 N1 C1 6.22(18) . . . . ?
O1 Sr1 N1 C1 178.17(18) 2_655 . . . ?
O6 Sr1 N1 C2 -122.1(2) . . . . ?
O6 Sr1 N1 C2 -43.06(19) 2_655 . . . ?
O5 Sr1 N1 C2 109.1(2) . . . . ?
O5 Sr1 N1 C2 77.0(2) 2_655 . . . ?
O3 Sr1 N1 C2 171.07(18) 3_545 . . . ?
O3 Sr1 N1 C2 42.26(19) 4_545 . . . ?
N1 Sr1 N1 C2 -83.54(19) 2_655 . . . ?
O1 Sr1 N1 C2 176.0(2) . . . . ?
O1 Sr1 N1 C2 -12.0(2) 2_655 . . . ?
Sr1 O1 N3 O2 179.74(17) . . . . ?
Sr1 O1 N3 C1 0.3(3) . . . . ?
Sr1 O3 N4 O4 -7.7(4) 3_455 . . . ?
Sr1 O3 N4 C3 170.73(15) 3_455 . . . ?
C3 N2 C1 N1 -0.2(3) . . . . ?
C3 N2 C1 N3 -179.4(2) . . . . ?
C2 N1 C1 N2 -0.3(3) . . . . ?
Sr1 N1 C1 N2 171.41(15) . . . . ?
C2 N1 C1 N3 178.9(2) . . . . ?
Sr1 N1 C1 N3 -9.4(3) . . . . ?
O2 N3 C1 N2 4.6(3) . . . . ?
O1 N3 C1 N2 -175.8(2) . . . . ?
O2 N3 C1 N1 -174.5(2) . . . . ?
O1 N3 C1 N1 5.0(3) . . . . ?
C1 N1 C2 C3 0.6(3) . . . . ?
Sr1 N1 C2 C3 -171.54(15) . . . . ?
C1 N2 C3 C2 0.6(3) . . . . ?
C1 N2 C3 N4 178.0(2) . . . . ?
N1 C2 C3 N2 -0.8(3) . . . . ?
N1 C2 C3 N4 -177.9(2) . . . . ?
O4 N4 C3 N2 -1.8(3) . . . . ?
O3 N4 C3 N2 179.67(19) . . . . ?
O4 N4 C3 C2 175.1(2) . . . . ?
O3 N4 C3 C2 -3.4(4) . . . . ?
